data_8102743
loop_
_publ_author_name
'Abdullah Aydin'
'Mehmet Akkurt'
'Tijen \"Onkol'
'Orhan B\"uy\"ukg\"ung\"or'

_publ_section_title
;
 Crystal structure of
 3-{5-[(2-chlorophenyl)carbonyl]-2-oxo-1,3-benzothiazol-3(2H)-yl}propanoic
 acid, C17H12ClNO4S
;
_journal_issue 3
_journal_name_full 'Zeitschrift f\"ur Kristallographie - New Crystal Structures'
_journal_page_first 511
_journal_volume 225
_journal_year 2010
_chemical_formula_moiety 'C17 H12 Cl N O4 S'
_chemical_formula_sum 'C17 H12 Cl N O4 S'
_chemical_formula_weight 361.80
_chemical_name_systematic
;
3-{5-[(2-Chlorophenyl)carbonyl]-2-oxo-1,3-benzothiazol-3(2H)-yl}propanoic acid
;
_space_group_IT_number 14
_symmetry_cell_setting monoclinic
_symmetry_Int_Tables_number 14
_symmetry_space_group_name_Hall '-P 2ybc'
_symmetry_space_group_name_H-M 'P 1 21/c 1'
_atom_sites_solution_hydrogens geom
_atom_sites_solution_primary direct
_atom_sites_solution_secondary difmap
_cell_angle_alpha 90
_cell_angle_beta 103.559(5)
_cell_angle_gamma 90
_cell_formula_units_Z 4
_cell_length_a 13.1203(8)
_cell_length_b 16.6201(9)
_cell_length_c 7.7539(4)
_cell_measurement_reflns_used 12577
_cell_measurement_temperature 296(2)
_cell_measurement_theta_max 27.95
_cell_measurement_theta_min 2.01
_cell_volume 1643.70(16)
_computing_cell_refinement X-AREA
_computing_data_collection 'X-AREA (Stoe & Cie, 2002)'
_computing_data_reduction 'X-RED32 (Stoe & Cie, 2002)'
_computing_molecular_graphics 'ORTEP-3 for Windows (Farrugia, 1997)'
_computing_publication_material 'WINGX (Farrugia, 1999)'
_computing_structure_refinement 'SHELXL-97 (Sheldrick, 2008)'
_computing_structure_solution 'SIR97 (Altomare et al., 1999)'
_diffrn_ambient_temperature 296(2)
_diffrn_detector 'image plate (34 cm diameter)'
_diffrn_detector_area_resol_mean 6.67
_diffrn_detector_type STOE
_diffrn_measured_fraction_theta_full 0.992
_diffrn_measured_fraction_theta_max 0.992
_diffrn_measurement_details
; 
138 frames, detector distance = 80 mm
;
_diffrn_measurement_device '2-circle goniometer'
_diffrn_measurement_device_type 'STOE IPDS 2'
_diffrn_measurement_method '\w scans'
_diffrn_radiation_collimation '0.5 mm diameter, multiple pinhole'
_diffrn_radiation_monochromator 'plane graphite'
_diffrn_radiation_polarisn_norm 0
_diffrn_radiation_type 'Mo K\a'
_diffrn_radiation_wavelength 0.71073
_diffrn_reflns_av_R_equivalents 0.0222
_diffrn_reflns_av_sigmaI/netI 0.0206
_diffrn_reflns_limit_h_max 17
_diffrn_reflns_limit_h_min -16
_diffrn_reflns_limit_k_max 19
_diffrn_reflns_limit_k_min -21
_diffrn_reflns_limit_l_max 9
_diffrn_reflns_limit_l_min -10
_diffrn_reflns_number 10263
_diffrn_reflns_theta_full 27.54
_diffrn_reflns_theta_max 27.54
_diffrn_reflns_theta_min 2.01
_diffrn_source 'sealed X-ray tube, 12 x 0.4 mm long-fine focus'
_diffrn_source_current 40
_diffrn_source_power 2.00
_diffrn_source_voltage 50
_exptl_absorpt_coefficient_mu 0.380
_exptl_absorpt_correction_T_max 0.914
_exptl_absorpt_correction_T_min 0.804
_exptl_absorpt_correction_type integration
_exptl_absorpt_process_details '(X-RED32; Stoe & Cie, 2002)'
_exptl_crystal_colour colourless
_exptl_crystal_density_diffrn 1.462
_exptl_crystal_density_method 'Not Measured'
_exptl_crystal_description prism
_exptl_crystal_F_000 744
_exptl_crystal_size_max 0.600
_exptl_crystal_size_mid 0.530
_exptl_crystal_size_min 0.240
_refine_diff_density_max 0.545
_refine_diff_density_min -0.471
_refine_diff_density_rms 0.041
_refine_ls_extinction_method none
_refine_ls_goodness_of_fit_ref 1.072
_refine_ls_hydrogen_treatment constr
_refine_ls_matrix_type full
_refine_ls_number_parameters 218
_refine_ls_number_reflns 3761
_refine_ls_number_restraints 0
_refine_ls_restrained_S_all 1.072
_refine_ls_R_factor_all 0.0621
_refine_ls_R_factor_gt 0.0457
_refine_ls_shift/su_max 0.000
_refine_ls_shift/su_mean 0.000
_refine_ls_structure_factor_coef Fsqd
_refine_ls_weighting_details 'calc w=1/[\s^2^(Fo^2^)+(0.0666P)^2^+0.2958P] where P=(Fo^2^+2Fc^2^)/3'
_refine_ls_weighting_scheme calc
_refine_ls_wR_factor_gt 0.1236
_refine_ls_wR_factor_ref 0.1311
_reflns_number_gt 2862
_reflns_number_total 3761
_reflns_threshold_expression I>2\s(I)
_cod_data_source_file 1267-3032.cff
_cod_data_source_block shelxl
_cod_original_sg_symbol_H-M 'P 21/c'
_cod_database_code 8102743

loop_
_symmetry_equiv_pos_site_id
_symmetry_equiv_pos_as_xyz
1 x,y,z
2 -x,1/2+y,1/2-z
3 -x,-y,-z
4 x,1/2-y,1/2+z

loop_
_atom_site_aniso_label
_atom_site_aniso_U_11
_atom_site_aniso_U_22
_atom_site_aniso_U_33
_atom_site_aniso_U_23
_atom_site_aniso_U_13
_atom_site_aniso_U_12
Cl1 0.1109(6) 0.1048(6) 0.0998(6) -0.0145(4) 0.0398(5) 0.0328(5)
S1 0.0525(3) 0.0681(3) 0.0705(4) 0.0252(3) 0.0048(2) -0.0071(2)
O1 0.1026(15) 0.0796(13) 0.1292(18) 0.0488(13) -0.0245(13) -0.0055(11)
O2 0.0664(10) 0.1012(14) 0.0818(12) 0.0322(10) -0.0071(9) 0.0036(9)
O3 0.0558(8) 0.0699(10) 0.0945(12) -0.0285(9) 0.0254(8) -0.0145(7)
O4 0.0501(8) 0.0719(10) 0.0808(10) -0.0174(8) 0.0227(7) -0.0071(7)
N1 0.0431(8) 0.0608(10) 0.0515(9) -0.0003(7) 0.0087(7) -0.0028(7)
C1 0.0577(11) 0.0544(11) 0.0498(10) 0.0044(9) -0.0006(9) 0.0125(9)
C2 0.0790(15) 0.0680(14) 0.0626(13) -0.0001(11) 0.0171(11) 0.0074(12)
C3 0.0690(15) 0.0861(18) 0.0836(17) 0.0226(15) 0.0137(13) 0.0036(13)
C4 0.0853(19) 0.0778(18) 0.0815(18) 0.0200(15) -0.0221(15) -0.0152(15)
C5 0.107(2) 0.0715(16) 0.0658(15) -0.0093(13) -0.0081(15) 0.0021(16)
C6 0.0748(14) 0.0637(13) 0.0563(12) -0.0013(10) 0.0041(11) 0.0196(11)
C7 0.0688(13) 0.0583(13) 0.0590(12) 0.0080(10) 0.0067(10) 0.0079(10)
C8 0.0522(10) 0.0509(10) 0.0468(10) -0.0003(8) 0.0132(8) 0.0062(8)
C9 0.0440(9) 0.0513(10) 0.0490(10) 0.0001(8) 0.0105(7) -0.0010(8)
C10 0.0461(9) 0.0497(10) 0.0454(9) 0.0027(7) 0.0140(7) -0.0011(7)
C11 0.0430(9) 0.0535(10) 0.0442(9) -0.0043(8) 0.0141(7) -0.0008(8)
C12 0.0541(10) 0.0525(11) 0.0607(11) 0.0003(9) 0.0196(9) -0.0068(8)
C13 0.0654(12) 0.0474(10) 0.0576(11) 0.0063(9) 0.0210(9) 0.0020(9)
C14 0.0513(10) 0.0724(14) 0.0588(12) 0.0102(10) 0.0075(9) 0.0001(10)
C15 0.0444(10) 0.0715(13) 0.0559(11) -0.0118(10) 0.0077(8) -0.0076(9)
C16 0.0455(9) 0.0609(12) 0.0556(11) -0.0086(9) 0.0095(8) -0.0062(8)
C17 0.0430(9) 0.0591(12) 0.0512(10) -0.0020(9) 0.0063(8) 0.0000(8)

loop_
_atom_site_label
_atom_site_type_symbol
_atom_site_thermal_displace_type
_atom_site_fract_x
_atom_site_fract_y
_atom_site_fract_z
_atom_site_occupancy
_atom_site_U_iso_or_equiv
_atom_site_calc_flag
_atom_site_refinement_flags
Cl1 Cl Uani 0.74085(7) 0.15225(5) 1.28592(12) 1.000 0.1027(3) . .
S1 S Uani 0.53860(4) 0.23342(4) 0.50283(8) 1.000 0.0653(2) . .
O1 O Uani 0.75574(18) -0.03336(13) 1.0591(3) 1.000 0.1124(9) . .
O2 O Uani 0.34603(14) 0.23709(12) 0.2945(3) 1.000 0.0872(7) . .
O3 O Uani 0.11045(12) 0.00581(10) 0.4399(2) 1.000 0.0721(6) . .
O4 O Uani 0.04944(11) 0.09638(10) 0.6010(2) 1.000 0.0664(5) . .
N1 N Uani 0.39009(12) 0.12977(11) 0.4834(2) 1.000 0.0522(5) . .
C1 C Uani 0.83922(16) 0.09047(13) 1.0474(3) 1.000 0.0562(6) . .
C2 C Uani 0.9227(2) 0.08501(16) 0.9684(3) 1.000 0.0698(8) . .
C3 C Uani 1.0097(2) 0.13336(18) 1.0215(4) 1.000 0.0803(10) . .
C4 C Uani 1.0128(2) 0.18852(18) 1.1547(4) 1.000 0.0884(11) . .
C5 C Uani 0.9301(3) 0.19524(17) 1.2336(4) 1.000 0.0861(10) . .
C6 C Uani 0.8446(2) 0.14557(14) 1.1804(3) 1.000 0.0668(8) . .
C7 C Uani 0.74856(18) 0.03330(14) 0.9946(3) 1.000 0.0634(7) . .
C8 C Uani 0.65392(15) 0.05829(12) 0.8601(3) 1.000 0.0497(6) . .
C9 C Uani 0.65206(15) 0.12891(12) 0.7637(2) 1.000 0.0482(6) . .
C10 C Uani 0.56158(14) 0.14930(11) 0.6402(2) 1.000 0.0465(5) . .
C11 C Uani 0.47284(14) 0.10029(11) 0.6130(2) 1.000 0.0463(5) . .
C12 C Uani 0.47441(16) 0.02948(13) 0.7092(3) 1.000 0.0548(6) . .
C13 C Uani 0.56550(17) 0.00904(13) 0.8311(3) 1.000 0.0557(6) . .
C14 C Uani 0.40800(17) 0.20128(15) 0.4079(3) 1.000 0.0617(7) . .
C15 C Uani 0.28706(15) 0.09132(15) 0.4337(3) 1.000 0.0579(7) . .
C16 C Uani 0.21653(15) 0.11916(13) 0.5493(3) 1.000 0.0544(6) . .
C17 C Uani 0.12071(14) 0.06794(13) 0.5245(3) 1.000 0.0519(6) . .
H2 H Uiso 0.92030 0.04800 0.87760 1.000 0.0840 calc R
H3 H Uiso 1.06580 0.12870 0.96780 1.000 0.0960 calc R
H4 H Uiso 1.07120 0.22140 1.19130 1.000 0.1060 calc R
H5 H Uiso 0.93170 0.23310 1.32250 1.000 0.1030 calc R
H9 H Uiso 0.71080 0.16200 0.78190 1.000 0.0580 calc R
H12 H Uiso 0.41550 -0.00340 0.69190 1.000 0.0660 calc R
H13 H Uiso 0.56790 -0.03850 0.89520 1.000 0.0670 calc R
H15A H Uiso 0.29550 0.03340 0.44400 1.000 0.0700 calc R
H15B H Uiso 0.25470 0.10380 0.31080 1.000 0.0700 calc R
H16A H Uiso 0.25460 0.11720 0.67260 1.000 0.0650 calc R
H16B H Uiso 0.19600 0.17450 0.52050 1.000 0.0650 calc R
H40 H Uiso -0.00100 0.06580 0.58310 1.000 0.1000 calc R

loop_
_atom_type_symbol
_atom_type_description
_atom_type_scat_dispersion_real
_atom_type_scat_dispersion_imag
_atom_type_scat_source
S S 0.1246 0.1234 'International Tables Vol C Tables 4.2.6.8 and 6.1.1.4'
O O 0.0106 0.0060 'International Tables Vol C Tables 4.2.6.8 and 6.1.1.4'
N N 0.0061 0.0033 'International Tables Vol C Tables 4.2.6.8 and 6.1.1.4'
Cl Cl 0.1484 0.1585 'International Tables Vol C Tables 4.2.6.8 and 6.1.1.4'
H H 0.0000 0.0000 'International Tables Vol C Tables 4.2.6.8 and 6.1.1.4'
C C 0.0033 0.0016 'International Tables Vol C Tables 4.2.6.8 and 6.1.1.4'

loop_
_exptl_crystal_face_index_h
_exptl_crystal_face_index_k
_exptl_crystal_face_index_l
_exptl_crystal_face_perp_dist
-1 0 0 0.1700
1 0 0 0.0790
0 -7 -4 0.3600
-2 -9 3 0.3540
0 4 -1 0.3450
-2 3 5 0.3130
-1 7 2 0.3430
1 -5 0 0.3900
-1 1 -3 0.4000
-5 4 2 0.2920
5 2 -6 0.4060
3 -7 1 0.3290
-1 0 1 0.3490
-1 8 -4 0.3590
-1 -4 2 0.3470
-6 -1 2 0.2840
-6 -5 -2 0.2730
-1 -7 1 0.3610
-4 5 -3 0.3320
-5 -2 -2 0.2610
2 -5 -3 0.3570

loop_
_geom_angle_atom_site_label_1
_geom_angle_atom_site_label_2
_geom_angle_atom_site_label_3
_geom_angle
_geom_angle_site_symmetry_1
_geom_angle_site_symmetry_2
_geom_angle_site_symmetry_3
_geom_angle_publ_flag
C10 S1 C14 91.37(10) . . . yes
C17 O4 H40 109.00 . . . no
C11 N1 C14 115.69(17) . . . yes
C11 N1 C15 123.75(17) . . . yes
C14 N1 C15 120.47(18) . . . yes
C2 C1 C6 118.2(2) . . . no
C2 C1 C7 119.9(2) . . . no
C6 C1 C7 121.8(2) . . . no
C1 C2 C3 121.2(2) . . . no
C2 C3 C4 119.4(3) . . . no
C3 C4 C5 120.2(3) . . . no
C4 C5 C6 119.5(3) . . . no
Cl1 C6 C1 119.13(19) . . . yes
C1 C6 C5 121.5(3) . . . no
Cl1 C6 C5 119.4(2) . . . yes
O1 C7 C1 119.1(2) . . . yes
C1 C7 C8 119.60(19) . . . no
O1 C7 C8 121.3(2) . . . yes
C7 C8 C9 121.46(19) . . . no
C7 C8 C13 118.51(19) . . . no
C9 C8 C13 120.03(19) . . . no
C8 C9 C10 118.97(18) . . . no
S1 C10 C9 128.22(15) . . . yes
C9 C10 C11 120.82(16) . . . no
S1 C10 C11 110.95(13) . . . yes
N1 C11 C12 126.81(18) . . . yes
C10 C11 C12 120.38(17) . . . no
N1 C11 C10 112.80(16) . . . yes
C11 C12 C13 118.48(19) . . . no
C8 C13 C12 121.3(2) . . . no
S1 C14 O2 124.9(2) . . . yes
O2 C14 N1 125.9(2) . . . yes
S1 C14 N1 109.18(16) . . . yes
N1 C15 C16 111.61(18) . . . yes
C15 C16 C17 111.41(18) . . . no
O3 C17 C16 122.55(19) . . . yes
O4 C17 C16 113.93(19) . . . yes
O3 C17 O4 123.52(19) . . . yes
C1 C2 H2 119.00 . . . no
C3 C2 H2 119.00 . . . no
C2 C3 H3 120.00 . . . no
C4 C3 H3 120.00 . . . no
C3 C4 H4 120.00 . . . no
C5 C4 H4 120.00 . . . no
C4 C5 H5 120.00 . . . no
C6 C5 H5 120.00 . . . no
C8 C9 H9 121.00 . . . no
C10 C9 H9 120.00 . . . no
C11 C12 H12 121.00 . . . no
C13 C12 H12 121.00 . . . no
C8 C13 H13 119.00 . . . no
C12 C13 H13 119.00 . . . no
N1 C15 H15A 109.00 . . . no
N1 C15 H15B 109.00 . . . no
C16 C15 H15A 109.00 . . . no
C16 C15 H15B 109.00 . . . no
H15A C15 H15B 108.00 . . . no
C15 C16 H16A 109.00 . . . no
C15 C16 H16B 109.00 . . . no
C17 C16 H16A 109.00 . . . no
C17 C16 H16B 109.00 . . . no
H16A C16 H16B 108.00 . . . no

loop_
_geom_bond_atom_site_label_1
_geom_bond_atom_site_label_2
_geom_bond_distance
_geom_bond_site_symmetry_1
_geom_bond_site_symmetry_2
_geom_bond_publ_flag
Cl1 C6 1.748(3) . . yes
S1 C10 1.7406(18) . . yes
S1 C14 1.781(2) . . yes
O1 C7 1.210(3) . . yes
O2 C14 1.206(3) . . yes
O3 C17 1.214(3) . . yes
O4 C17 1.308(3) . . yes
O4 H40 0.8200 . . no
N1 C11 1.385(2) . . yes
N1 C15 1.463(3) . . yes
N1 C14 1.369(3) . . yes
C1 C2 1.378(3) . . no
C1 C7 1.502(3) . . no
C1 C6 1.369(3) . . no
C2 C3 1.378(4) . . no
C3 C4 1.375(4) . . no
C4 C5 1.369(5) . . no
C5 C6 1.376(4) . . no
C7 C8 1.482(3) . . no
C8 C9 1.389(3) . . no
C8 C13 1.394(3) . . no
C9 C10 1.381(2) . . no
C10 C11 1.396(3) . . no
C11 C12 1.391(3) . . no
C12 C13 1.381(3) . . no
C15 C16 1.504(3) . . no
C16 C17 1.493(3) . . no
C2 H2 0.9300 . . no
C3 H3 0.9300 . . no
C4 H4 0.9300 . . no
C5 H5 0.9300 . . no
C9 H9 0.9300 . . no
C12 H12 0.9300 . . no
C13 H13 0.9300 . . no
C15 H15A 0.9700 . . no
C15 H15B 0.9700 . . no
C16 H16A 0.9700 . . no
C16 H16B 0.9700 . . no

loop_
_geom_contact_atom_site_label_1
_geom_contact_atom_site_label_2
_geom_contact_distance
_geom_contact_site_symmetry_1
_geom_contact_site_symmetry_2
_geom_contact_publ_flag
Cl1 S1 3.7125(11) . 1_556 no
Cl1 C8 3.588(2) . . no
Cl1 S1 3.5692(11) . 4_555 no
Cl1 H9 3.1100 . 4_555 no
S1 Cl1 3.7125(11) . 1_554 no
S1 N1 2.5786(18) . . no
S1 Cl1 3.5692(11) . 4_554 no
S1 C9 3.491(2) . 4_554 no
S1 C10 3.4920(18) . 4_554 no
O1 C16 3.297(3) . 3_657 no
O1 C17 3.306(3) . 3_657 no
O2 C16 3.270(3) . 4_554 no
O3 O4 2.660(2) . 3_556 no
O3 C17 3.342(3) . 3_556 no
O4 C5 3.343(3) . 1_454 no
O4 O3 2.660(2) . 3_556 no
O1 H16A 2.5300 . 3_657 no
O1 H13 2.5000 . . no
O1 H3 2.8800 . 3_757 no
O2 H15B 2.5400 . . no
O2 H16A 2.7700 . 4_554 no
O3 H2 2.5600 . 3_656 no
O3 H40 1.8400 . 3_556 no
O3 H15A 2.4600 . . no
O3 H15B 2.8500 . . no
O4 H3 2.8500 . 1_455 no
N1 S1 2.5786(18) . . no
C2 C2 3.446(4) . 3_757 no
C4 C17 3.513(4) . 1_656 no
C5 O4 3.343(3) . 1_656 no
C8 Cl1 3.588(2) . . no
C8 C15 3.578(3) . 3_656 no
C9 S1 3.491(2) . 4_555 no
C10 S1 3.4920(18) . 4_555 no
C11 C12 3.490(3) . 3_656 no
C12 C11 3.490(3) . 3_656 no
C12 C12 3.600(3) . 3_656 no
C13 C13 3.466(3) . 3_657 no
C13 C15 3.550(3) . 3_656 no
C15 C8 3.578(3) . 3_656 no
C15 C13 3.550(3) . 3_656 no
C16 O2 3.270(3) . 4_555 no
C16 O1 3.297(3) . 3_657 no
C17 O1 3.306(3) . 3_657 no
C17 O3 3.342(3) . 3_556 no
C17 C4 3.513(4) . 1_454 no
C1 H9 2.6200 . . no
C2 H9 3.0900 . . no
C2 H2 3.0700 . 3_757 no
C3 H5 2.7600 . 4_554 no
C4 H5 2.8600 . 4_554 no
C8 H15A 3.0100 . 3_656 no
C11 H16A 3.0200 . . no
C12 H15A 2.7300 . . no
C13 H13 3.0900 . 3_657 no
C15 H12 2.7800 . . no
C17 H40 2.7400 . 3_556 no
H2 O3 2.5600 . 3_656 no
H2 C2 3.0700 . 3_757 no
H3 O4 2.8500 . 1_655 no
H3 O1 2.8800 . 3_757 no
H5 C3 2.7600 . 4_555 no
H5 C4 2.8600 . 4_555 no
H9 C1 2.6200 . . no
H9 C2 3.0900 . . no
H9 Cl1 3.1100 . 4_554 no
H12 C15 2.7800 . . no
H12 H15A 2.2600 . . no
H13 O1 2.5000 . . no
H13 C13 3.0900 . 3_657 no
H15A O3 2.4600 . . no
H15A C12 2.7300 . . no
H15A H12 2.2600 . . no
H15A C8 3.0100 . 3_656 no
H15B O2 2.5400 . . no
H15B O3 2.8500 . . no
H16A C11 3.0200 . . no
H16A O1 2.5300 . 3_657 no
H16A O2 2.7700 . 4_555 no
H40 O3 1.8400 . 3_556 no
H40 C17 2.7400 . 3_556 no
H40 H40 2.5400 . 3_556 no

loop_
_geom_hbond_atom_site_label_D
_geom_hbond_atom_site_label_H
_geom_hbond_atom_site_label_A
_geom_hbond_distance_DH
_geom_hbond_distance_HA
_geom_hbond_distance_DA
_geom_hbond_angle_DHA
_geom_hbond_site_symmetry_A
_geom_hbond_publ_flag
O4 H40 O3 0.82 1.84 2.660(2) 176 3_556 yes
C2 H2 O3 0.93 2.56 3.442(3) 158 3_656 yes
C16 H16A O1 0.97 2.53 3.297(3) 136 3_657 yes

loop_
_geom_torsion_atom_site_label_1
_geom_torsion_atom_site_label_2
_geom_torsion_atom_site_label_3
_geom_torsion_atom_site_label_4
_geom_torsion
_geom_torsion_site_symmetry_1
_geom_torsion_site_symmetry_2
_geom_torsion_site_symmetry_3
_geom_torsion_site_symmetry_4
_geom_torsion_publ_flag
C10 S1 C14 O2 179.9(2) . . . . no
C10 S1 C14 N1 -0.46(16) . . . . no
C14 S1 C10 C9 -179.87(18) . . . . no
C14 S1 C10 C11 -0.21(15) . . . . no
C14 N1 C11 C12 179.9(2) . . . . no
C15 N1 C14 O2 -2.6(3) . . . . no
C11 N1 C15 C16 87.0(2) . . . . no
C14 N1 C11 C10 -1.3(2) . . . . no
C15 N1 C11 C10 -177.84(17) . . . . no
C11 N1 C14 S1 1.1(2) . . . . no
C15 N1 C11 C12 3.3(3) . . . . no
C15 N1 C14 S1 177.75(15) . . . . no
C11 N1 C14 O2 -179.3(2) . . . . no
C14 N1 C15 C16 -89.5(2) . . . . no
C2 C1 C7 O1 81.5(3) . . . . no
C7 C1 C6 Cl1 -2.5(3) . . . . no
C6 C1 C2 C3 0.2(4) . . . . no
C7 C1 C2 C3 -176.1(2) . . . . no
C6 C1 C7 O1 -94.6(3) . . . . no
C7 C1 C6 C5 177.0(2) . . . . no
C2 C1 C7 C8 -96.2(3) . . . . no
C6 C1 C7 C8 87.6(3) . . . . no
C2 C1 C6 Cl1 -178.69(18) . . . . no
C2 C1 C6 C5 0.8(4) . . . . no
C1 C2 C3 C4 -0.6(4) . . . . no
C2 C3 C4 C5 0.0(4) . . . . no
C3 C4 C5 C6 1.0(4) . . . . no
C4 C5 C6 Cl1 178.1(2) . . . . no
C4 C5 C6 C1 -1.4(4) . . . . no
O1 C7 C8 C13 11.1(3) . . . . no
C1 C7 C8 C9 8.9(3) . . . . no
C1 C7 C8 C13 -171.3(2) . . . . no
O1 C7 C8 C9 -168.8(2) . . . . no
C9 C8 C13 C12 -0.9(3) . . . . no
C7 C8 C13 C12 179.2(2) . . . . no
C7 C8 C9 C10 -179.88(18) . . . . no
C13 C8 C9 C10 0.2(3) . . . . no
C8 C9 C10 C11 0.5(3) . . . . no
C8 C9 C10 S1 -179.88(15) . . . . no
S1 C10 C11 C12 179.77(15) . . . . no
C9 C10 C11 N1 -179.47(16) . . . . no
S1 C10 C11 N1 0.85(19) . . . . no
C9 C10 C11 C12 -0.5(3) . . . . no
C10 C11 C12 C13 -0.2(3) . . . . no
N1 C11 C12 C13 178.62(19) . . . . no
C11 C12 C13 C8 0.9(3) . . . . no
N1 C15 C16 C17 -168.06(18) . . . . no
C15 C16 C17 O3 9.4(3) . . . . no
C15 C16 C17 O4 -170.26(19) . . . . no

loop_
_cod_related_entry_id
_cod_related_entry_database
_cod_related_entry_code
1 ChemSpider 9058230
